data_4020226
loop_
_publ_author_name
'J. L. Garc\'ia Ruano'
'Cristina Fajardo'
'Alberto Fraile'
'M. Rosario Mart\'in'

_journal_name_full 'Journal of Organic Chemistry'
_journal_page_first 4300
_journal_page_last 4306
_journal_paper_doi 10.1021/jo050131o
_journal_volume 70
_journal_year 2005
_chemical_formula_sum 'C13 H14 O3 S'
_chemical_formula_weight 250.30
_space_group_IT_number 14
_symmetry_cell_setting monoclinic
_symmetry_space_group_name_Hall '-P 2yn'
_symmetry_space_group_name_H-M 'P 1 21/n 1'
_cell_angle_alpha 90.00
_cell_angle_beta 107.1880(10)
_cell_angle_gamma 90.00
_cell_formula_units_Z 8
_cell_length_a 15.85740(10)
_cell_length_b 7.15660(10)
_cell_length_c 22.6412(2)
_cell_measurement_temperature 100(2)
_cell_volume 2454.69(4)
_diffrn_ambient_temperature 100(2)
_exptl_crystal_density_diffrn 1.355
_cod_depositor_comments
;
The following automatic conversions were performed:
'_symmetry_cell_setting' value 'Monoclinic' changed to 'monoclinic'
according to '/home/saulius/struct/CIF-dictionaries/cif_core.dic'
dictionary named 'cif_core.dic' version 2.4.1 from 2010-06-29.

Automatic conversion script
Id: cif_fix_enum 1527 2010-12-29 10:47:43Z saulius 
;
_cod_original_sg_symbol_H-M 'P 21/n'
_cod_database_code 4020226

loop_
_symmetry_equiv_pos_as_xyz
'x, y, z'
'-x+1/2, y+1/2, -z+1/2'
'-x, -y, -z'
'x-1/2, -y-1/2, z-1/2'

loop_
_atom_site_label
_atom_site_type_symbol
_atom_site_fract_x
_atom_site_fract_y
_atom_site_fract_z
_atom_site_U_iso_or_equiv
_atom_site_adp_type
_atom_site_occupancy
_atom_site_symmetry_multiplicity
_atom_site_calc_flag
_atom_site_refinement_flags
_atom_site_disorder_assembly
_atom_site_disorder_group
S1 S 0.60255(2) 0.55162(5) 0.180591(16) 0.01605(12) Uani 1 1 d . . .
S2 S 0.37010(3) 0.44359(6) 0.353589(18) 0.02130(13) Uani 1 1 d . . .
O1 O 0.57461(8) 0.35563(16) 0.16209(6) 0.0227(3) Uani 1 1 d . . .
O2 O 0.70501(8) 0.57146(16) 0.09765(5) 0.0187(3) Uani 1 1 d . . .
O3 O 0.72958(8) 0.88759(16) 0.21869(5) 0.0196(3) Uani 1 1 d . . .
O4 O 0.39712(9) 0.24613(18) 0.36959(6) 0.0290(3) Uani 1 1 d . . .
O5 O 0.46573(8) 0.48577(18) 0.26651(5) 0.0219(3) Uani 1 1 d . . .
O6 O 0.29190(8) 0.77558(17) 0.26377(6) 0.0241(3) Uani 1 1 d . . .
C1 C 0.70250(10) 0.5997(2) 0.16002(7) 0.0159(3) Uani 1 1 d . . .
C2 C 0.75425(11) 0.7714(2) 0.18880(7) 0.0184(3) Uani 1 1 d . . .
C3 C 0.84274(13) 0.7611(3) 0.17634(10) 0.0286(4) Uani 1 1 d . . .
C4 C 0.85689(12) 0.5530(3) 0.16686(8) 0.0234(4) Uani 1 1 d . . .
C5 C 0.76605(11) 0.4652(2) 0.14742(7) 0.0181(3) Uani 1 1 d . . .
C6 C 0.75726(13) 0.2577(3) 0.14394(8) 0.0233(4) Uani 1 1 d . . .
C7 C 0.53241(10) 0.7022(2) 0.12321(7) 0.0166(3) Uani 1 1 d . . .
C8 C 0.52818(11) 0.8916(2) 0.13600(7) 0.0197(3) Uani 1 1 d . . .
C9 C 0.47135(11) 1.0056(3) 0.09238(8) 0.0204(3) Uani 1 1 d . . .
C10 C 0.41808(11) 0.9333(2) 0.03671(8) 0.0197(3) Uani 1 1 d . . .
C11 C 0.42337(11) 0.7428(2) 0.02491(8) 0.0207(3) Uani 1 1 d . . .
C12 C 0.48061(11) 0.6264(2) 0.06781(7) 0.0188(3) Uani 1 1 d . . .
C13 C 0.35745(13) 1.0616(3) -0.00981(9) 0.0255(4) Uani 1 1 d . . .
C14 C 0.38125(11) 0.4943(2) 0.27763(7) 0.0187(3) Uani 1 1 d . . .
C15 C 0.32840(11) 0.6568(2) 0.24233(8) 0.0206(4) Uani 1 1 d . . .
C16 C 0.32819(13) 0.6388(3) 0.17550(8) 0.0260(4) Uani 1 1 d . . .
C17 C 0.35160(12) 0.4339(3) 0.16760(8) 0.0237(4) Uani 1 1 d . . .
C18 C 0.39584(11) 0.3600(2) 0.23223(8) 0.0212(4) Uani 1 1 d . . .
C19 C 0.41265(13) 0.1560(3) 0.24167(9) 0.0272(4) Uani 1 1 d . . .
C20 C 0.45948(11) 0.5883(3) 0.39717(7) 0.0213(4) Uani 1 1 d . . .
C21 C 0.44932(12) 0.7808(3) 0.39863(8) 0.0233(4) Uani 1 1 d . . .
C22 C 0.51788(13) 0.8880(3) 0.43529(8) 0.0242(4) Uani 1 1 d . . .
C23 C 0.59626(12) 0.8052(3) 0.47041(7) 0.0253(4) Uani 1 1 d . . .
C24 C 0.60369(13) 0.6125(3) 0.46875(8) 0.0280(4) Uani 1 1 d . . .
C25 C 0.53605(12) 0.5027(3) 0.43250(8) 0.0251(4) Uani 1 1 d . . .
C26 C 0.67066(15) 0.9247(4) 0.50893(10) 0.0346(5) Uani 1 1 d . . .
H3A H 0.8418(16) 0.835(3) 0.1400(11) 0.035(6) Uiso 1 1 d . . .
H3B H 0.8858(17) 0.818(4) 0.2088(12) 0.042(7) Uiso 1 1 d . . .
H4A H 0.8866(14) 0.532(3) 0.1359(10) 0.024(5) Uiso 1 1 d . . .
H4B H 0.8891(16) 0.492(3) 0.2045(11) 0.034(6) Uiso 1 1 d . . .
H6A H 0.7841(15) 0.211(3) 0.1139(11) 0.034(6) Uiso 1 1 d . . .
H6B H 0.6963(16) 0.219(3) 0.1335(10) 0.029(6) Uiso 1 1 d . . .
H6C H 0.7897(16) 0.207(3) 0.1824(12) 0.037(6) Uiso 1 1 d . . .
H8 H 0.5637(14) 0.944(3) 0.1740(10) 0.021(5) Uiso 1 1 d . . .
H9 H 0.4675(13) 1.136(3) 0.1011(9) 0.022(5) Uiso 1 1 d . . .
H11 H 0.3897(15) 0.688(3) -0.0138(10) 0.027(5) Uiso 1 1 d . . .
H12 H 0.4846(14) 0.499(3) 0.0581(10) 0.026(5) Uiso 1 1 d . . .
H13A H 0.306(2) 1.004(4) -0.0325(15) 0.064(9) Uiso 1 1 d . . .
H13B H 0.382(2) 1.101(5) -0.0385(17) 0.080(10) Uiso 1 1 d . . .
H13C H 0.336(2) 1.158(5) 0.0090(16) 0.079(10) Uiso 1 1 d . . .
H16A H 0.2690(17) 0.673(3) 0.1501(11) 0.039(6) Uiso 1 1 d . . .
H16B H 0.3715(15) 0.725(3) 0.1668(10) 0.030(6) Uiso 1 1 d . . .
H17A H 0.2994(16) 0.356(3) 0.1486(10) 0.032(6) Uiso 1 1 d . . .
H17B H 0.3920(15) 0.423(3) 0.1416(10) 0.028(5) Uiso 1 1 d . . .
H19A H 0.4518(16) 0.115(3) 0.2179(11) 0.035(6) Uiso 1 1 d . . .
H19B H 0.3581(18) 0.091(4) 0.2295(12) 0.043(7) Uiso 1 1 d . . .
H19C H 0.4410(16) 0.125(3) 0.2858(12) 0.038(6) Uiso 1 1 d . . .
H21 H 0.3981(15) 0.840(3) 0.3762(10) 0.023(5) Uiso 1 1 d . . .
H22 H 0.5106(15) 1.018(3) 0.4375(10) 0.029(6) Uiso 1 1 d . . .
H24 H 0.6541(18) 0.554(3) 0.4907(12) 0.038(6) Uiso 1 1 d . . .
H25 H 0.5400(15) 0.376(4) 0.4312(10) 0.032(6) Uiso 1 1 d . . .
H26A H 0.691(2) 1.001(5) 0.4879(17) 0.073(10) Uiso 1 1 d . . .
H26B H 0.724(3) 0.855(5) 0.5224(16) 0.083(11) Uiso 1 1 d . . .
H26C H 0.6648(19) 0.950(4) 0.5472(15) 0.056(8) Uiso 1 1 d . . .

loop_
_atom_site_aniso_label
_atom_site_aniso_U_11
_atom_site_aniso_U_22
_atom_site_aniso_U_33
_atom_site_aniso_U_23
_atom_site_aniso_U_13
_atom_site_aniso_U_12
S1 0.0148(2) 0.0163(2) 0.0159(2) 0.00024(13) 0.00264(15) -0.00183(13)
S2 0.0212(2) 0.0227(2) 0.0204(2) 0.00059(15) 0.00677(16) -0.00208(15)
O1 0.0216(6) 0.0146(6) 0.0294(6) -0.0001(5) 0.0036(5) -0.0043(5)
O2 0.0211(6) 0.0218(6) 0.0121(5) 0.0001(4) 0.0031(4) 0.0021(4)
O3 0.0198(6) 0.0193(6) 0.0184(5) -0.0019(4) 0.0039(4) -0.0012(4)
O4 0.0366(8) 0.0229(7) 0.0258(6) 0.0041(5) 0.0065(5) -0.0029(5)
O5 0.0139(6) 0.0284(7) 0.0234(6) -0.0024(5) 0.0053(5) -0.0003(5)
O6 0.0203(6) 0.0229(7) 0.0287(6) -0.0016(5) 0.0066(5) 0.0032(5)
C1 0.0161(8) 0.0185(8) 0.0122(7) 0.0000(6) 0.0032(6) -0.0010(6)
C2 0.0183(8) 0.0196(8) 0.0156(7) -0.0006(6) 0.0025(6) -0.0022(6)
C3 0.0208(10) 0.0318(11) 0.0357(10) -0.0118(8) 0.0121(8) -0.0085(7)
C4 0.0176(9) 0.0315(10) 0.0207(8) -0.0041(7) 0.0053(7) 0.0011(7)
C5 0.0184(9) 0.0219(9) 0.0123(7) -0.0001(6) 0.0019(6) 0.0024(6)
C6 0.0287(10) 0.0192(9) 0.0224(8) -0.0011(7) 0.0080(7) 0.0045(7)
C7 0.0142(8) 0.0188(8) 0.0162(7) 0.0010(6) 0.0036(6) -0.0007(6)
C8 0.0175(8) 0.0216(9) 0.0181(7) -0.0035(6) 0.0022(6) -0.0013(6)
C9 0.0182(9) 0.0177(9) 0.0240(8) -0.0033(7) 0.0041(7) -0.0008(6)
C10 0.0161(8) 0.0239(9) 0.0187(8) 0.0017(6) 0.0043(6) -0.0011(6)
C11 0.0179(8) 0.0243(9) 0.0177(8) -0.0027(6) 0.0018(6) -0.0033(6)
C12 0.0185(8) 0.0185(9) 0.0188(7) -0.0024(6) 0.0046(6) -0.0024(6)
C13 0.0210(9) 0.0264(10) 0.0250(9) 0.0042(7) 0.0002(7) 0.0020(7)
C14 0.0145(8) 0.0217(8) 0.0194(8) 0.0021(6) 0.0040(6) -0.0008(6)
C15 0.0144(8) 0.0222(9) 0.0240(8) 0.0012(7) 0.0039(6) -0.0019(6)
C16 0.0256(10) 0.0293(10) 0.0223(8) 0.0038(7) 0.0057(7) 0.0058(8)
C17 0.0220(9) 0.0293(10) 0.0202(8) -0.0015(7) 0.0067(7) -0.0008(7)
C18 0.0158(8) 0.0238(9) 0.0249(8) -0.0017(7) 0.0073(7) -0.0012(6)
C19 0.0266(10) 0.0234(10) 0.0331(10) -0.0021(7) 0.0112(8) 0.0035(7)
C20 0.0210(9) 0.0268(9) 0.0174(7) -0.0020(6) 0.0079(6) -0.0037(7)
C21 0.0224(9) 0.0285(10) 0.0187(8) 0.0007(7) 0.0053(7) 0.0018(7)
C22 0.0311(10) 0.0239(10) 0.0188(8) -0.0020(7) 0.0093(7) -0.0033(7)
C23 0.0248(9) 0.0371(11) 0.0155(7) -0.0017(7) 0.0083(7) -0.0065(8)
C24 0.0208(10) 0.0415(11) 0.0215(8) 0.0050(8) 0.0059(7) 0.0041(8)
C25 0.0271(10) 0.0261(10) 0.0234(8) 0.0016(7) 0.0096(7) 0.0027(7)
C26 0.0291(11) 0.0506(14) 0.0223(9) -0.0063(9) 0.0052(8) -0.0121(10)

loop_
_geom_bond_atom_site_label_1
_geom_bond_atom_site_label_2
_geom_bond_distance
_geom_bond_site_symmetry_2
_geom_bond_publ_flag
S1 O1 1.4931(12) . ?
S1 C7 1.7977(16) . ?
S1 C1 1.8121(16) . ?
S2 O4 1.4900(14) . ?
S2 C20 1.7967(18) . ?
S2 C14 1.8167(16) . ?
O2 C1 1.4386(18) . ?
O2 C5 1.4630(19) . ?
O3 C2 1.208(2) . ?
O5 C14 1.436(2) . ?
O5 C18 1.460(2) . ?
O6 C15 1.208(2) . ?
C1 C5 1.481(2) . ?
C1 C2 1.514(2) . ?
C2 C3 1.513(2) . ?
C3 C4 1.530(3) . ?
C4 C5 1.513(2) . ?
C5 C6 1.492(2) . ?
C7 C12 1.391(2) . ?
C7 C8 1.392(2) . ?
C8 C9 1.389(2) . ?
C9 C10 1.393(2) . ?
C10 C11 1.396(3) . ?
C10 C13 1.509(2) . ?
C11 C12 1.393(2) . ?
C14 C18 1.475(2) . ?
C14 C15 1.516(2) . ?
C15 C16 1.518(2) . ?
C16 C17 1.536(3) . ?
C17 C18 1.519(2) . ?
C18 C19 1.488(3) . ?
C20 C25 1.384(3) . ?
C20 C21 1.389(3) . ?
C21 C22 1.388(3) . ?
C22 C23 1.395(3) . ?
C23 C24 1.385(3) . ?
C23 C26 1.509(3) . ?
C24 C25 1.386(3) . ?
